data_4338987
loop_
_publ_author_name
'Thirupathi, Natesan'
'Stricklen, Phillip M.'
'Liu, Xiaodong'
'Oshel, Reed'
'Guzei, Ilia'
'Ellern, Arkady'
'Verkade, John G.'

_publ_section_title
;
 Comparisons of phosphorus ligation properties in P(CH2NR)3P.
;
_journal_issue 22
_journal_name_full 'Inorganic chemistry'
_journal_page_first 9351
_journal_page_last 9363
_journal_paper_doi 10.1021/ic0703070
_journal_volume 46
_journal_year 2007
_chemical_formula_sum 'C16 H15 N3 O10 P2 W2'
_chemical_formula_weight 838.95
_chemical_name_systematic
; 
 ? 
;
_space_group_IT_number 29
_symmetry_cell_setting orthorhombic
_symmetry_space_group_name_Hall 'P 2c -2ac'
_symmetry_space_group_name_H-M 'P c a 21'
_atom_sites_solution_hydrogens geom
_atom_sites_solution_primary direct
_atom_sites_solution_secondary difmap
_audit_creation_method SHELXL-97
_cell_angle_alpha 90.00
_cell_angle_beta 90.00
_cell_angle_gamma 90.00
_cell_formula_units_Z 4
_cell_length_a 14.4369(8)
_cell_length_b 12.5461(7)
_cell_length_c 13.4794(7)
_cell_measurement_temperature 293(2)
_cell_volume 2441.5(2)
_computing_cell_refinement 'Bruker SMART'
_computing_data_collection 'Bruker SMART'
_computing_data_reduction 'Bruker SHELXTL'
_computing_molecular_graphics 'Bruker SHELXTL'
_computing_publication_material 'Bruker SHELXTL'
_computing_structure_refinement 'SHELXL-97 (Sheldrick, 1997)'
_computing_structure_solution 'SHELXS-97 (Sheldrick, 1990)'
_diffrn_ambient_temperature 293(2)
_diffrn_measured_fraction_theta_full 0.998
_diffrn_measured_fraction_theta_max 0.998
_diffrn_measurement_device_type 'CCD area detector'
_diffrn_measurement_method 'phi and omega scans'
_diffrn_radiation_monochromator graphite
_diffrn_radiation_source 'fine-focus sealed tube'
_diffrn_radiation_type MoK\a
_diffrn_radiation_wavelength 0.71073
_diffrn_reflns_av_R_equivalents 0.0296
_diffrn_reflns_av_sigmaI/netI 0.0249
_diffrn_reflns_limit_h_max 16
_diffrn_reflns_limit_h_min -15
_diffrn_reflns_limit_k_max 13
_diffrn_reflns_limit_k_min -13
_diffrn_reflns_limit_l_max 12
_diffrn_reflns_limit_l_min -14
_diffrn_reflns_number 10258
_diffrn_reflns_theta_full 23.26
_diffrn_reflns_theta_max 23.26
_diffrn_reflns_theta_min 1.62
_exptl_absorpt_coefficient_mu 9.600
_exptl_absorpt_correction_T_max 1
_exptl_absorpt_correction_T_min 0.61
_exptl_absorpt_correction_type empirical
_exptl_absorpt_process_details 'BRUKER SADABS'
_exptl_crystal_colour colorless
_exptl_crystal_density_diffrn 2.282
_exptl_crystal_density_method 'not measured'
_exptl_crystal_description PRISM
_exptl_crystal_F_000 1560
_exptl_crystal_size_max 0.2
_exptl_crystal_size_mid 0.2
_exptl_crystal_size_min 0.15
_refine_diff_density_max 0.467
_refine_diff_density_min -0.802
_refine_diff_density_rms 0.104
_refine_ls_abs_structure_details 'Flack H D (1983), Acta Cryst. A39, 876-881'
_refine_ls_abs_structure_Flack 0.060(11)
_refine_ls_extinction_method none
_refine_ls_goodness_of_fit_ref 1.053
_refine_ls_hydrogen_treatment mixed
_refine_ls_matrix_type full
_refine_ls_number_parameters 326
_refine_ls_number_reflns 3131
_refine_ls_number_restraints 1
_refine_ls_restrained_S_all 1.052
_refine_ls_R_factor_all 0.0253
_refine_ls_R_factor_gt 0.0226
_refine_ls_shift/su_max 0.003
_refine_ls_shift/su_mean 0.000
_refine_ls_structure_factor_coef Fsqd
_refine_ls_weighting_details 'calc w=1/[\s^2^(Fo^2^)+(0.0360P)^2^+0.5715P] where P=(Fo^2^+2Fc^2^)/3'
_refine_ls_weighting_scheme calc
_refine_ls_wR_factor_gt 0.0560
_refine_ls_wR_factor_ref 0.0569
_reflns_number_gt 2926
_reflns_number_total 3131
_reflns_threshold_expression >2sigma(I)
_cod_data_source_file ic0703070-file006.cif
_cod_data_source_block ver48
_cod_depositor_comments
;
The following automatic conversions were performed:

'_symmetry_cell_setting' value 'Orthorhombic' changed to
'orthorhombic' according to
/usr/data/users/saulius/automatic-downloads/retrospective/ACS/lib/dictionaries/cif_core.dic
dictionary named 'cif_core.dic' version 2.4.2 from 2011-04-26.

Automatic conversion script
Id: cif_fix_values 2281 2013-09-26 08:29:07Z andrius 
;
_cod_original_sg_symbol_H-M Pca2(1)
_cod_database_code 4338987

loop_
_symmetry_equiv_pos_as_xyz
'x, y, z'
'-x, -y, z+1/2'
'x+1/2, -y, z'
'-x+1/2, y, z+1/2'

loop_
_atom_site_label
_atom_site_type_symbol
_atom_site_fract_x
_atom_site_fract_y
_atom_site_fract_z
_atom_site_U_iso_or_equiv
_atom_site_adp_type
_atom_site_occupancy
_atom_site_symmetry_multiplicity
_atom_site_calc_flag
_atom_site_refinement_flags
_atom_site_disorder_assembly
_atom_site_disorder_group
W1 W 0.11080(2) 1.02388(3) 0.15503(3) 0.04083(11) Uani 1 1 d . . .
W2 W 0.17875(2) 0.42798(3) 0.36391(4) 0.04327(11) Uani 1 1 d . A .
P1 P 0.13123(15) 0.8351(2) 0.21508(19) 0.0361(5) Uani 1 1 d . A .
P2 P 0.15725(17) 0.6084(2) 0.2945(2) 0.0439(6) Uani 1 1 d . . .
C1 C -0.0162(8) 0.9860(8) 0.0987(8) 0.053(3) Uani 1 1 d . . .
C2 C 0.1770(8) 0.9802(10) 0.0251(9) 0.058(3) Uani 1 1 d . . .
C3 C 0.0482(7) 1.0755(9) 0.2818(9) 0.057(3) Uani 1 1 d . . .
C4 C 0.2317(9) 1.0738(8) 0.2182(9) 0.061(3) Uani 1 1 d . . .
C5 C 0.0957(7) 1.1768(10) 0.1045(8) 0.061(3) Uani 1 1 d . . .
C6 C 0.0533(11) 0.7295(11) 0.0553(10) 0.100(5) Uani 1 1 d . A .
H6A H 0.0726 0.7882 0.0147 0.150 Uiso 1 1 calc R . .
H6B H -0.0126 0.7322 0.0644 0.150 Uiso 1 1 calc R . .
H6C H 0.0698 0.6637 0.0236 0.150 Uiso 1 1 calc R . .
C7 C 0.0103(17) 0.8354(13) 0.3664(17) 0.232(16) Uani 1 1 d . A .
H7A H 0.0028 0.7959 0.4269 0.348 Uiso 1 1 calc R . .
H7B H -0.0445 0.8280 0.3266 0.348 Uiso 1 1 calc R . .
H7C H 0.0200 0.9093 0.3816 0.348 Uiso 1 1 calc R . .
C8 C 0.3172(7) 0.8255(12) 0.1985(15) 0.120(7) Uani 1 1 d . A .
H8A H 0.3225 0.9011 0.2083 0.179 Uiso 1 1 calc R . .
H8B H 0.3188 0.8100 0.1288 0.179 Uiso 1 1 calc R . .
H8C H 0.3678 0.7902 0.2309 0.179 Uiso 1 1 calc R . .
C12 C 0.3061(9) 0.4667(9) 0.4156(9) 0.065(3) Uani 1 1 d . . .
C13 C 0.2404(9) 0.3828(10) 0.2361(10) 0.068(3) Uani 1 1 d . . .
C14 C 0.0514(8) 0.3883(8) 0.3123(8) 0.057(3) Uani 1 1 d . . .
C15 C 0.1192(8) 0.4820(9) 0.4915(10) 0.060(3) Uani 1 1 d . . .
C16 C 0.1950(7) 0.2861(8) 0.4250(8) 0.052(3) Uani 1 1 d . . .
N1 N 0.0954(13) 0.7356(7) 0.1443(11) 0.159(7) Uani 1 1 d . . .
N2 N 0.0800(12) 0.7994(11) 0.3187(11) 0.152(8) Uani 1 1 d . . .
N3 N 0.2359(6) 0.7907(9) 0.2373(13) 0.134(7) Uani 1 1 d . . .
O1 O -0.0858(6) 0.9664(8) 0.0693(8) 0.088(3) Uani 1 1 d . . .
O2 O 0.2118(7) 0.9583(7) -0.0456(8) 0.094(3) Uani 1 1 d . . .
O3 O 0.2978(7) 1.1070(8) 0.2542(8) 0.099(3) Uani 1 1 d . . .
O4 O 0.0153(6) 1.1102(7) 0.3505(7) 0.085(2) Uani 1 1 d . . .
O5 O 0.0842(8) 1.2616(7) 0.0748(8) 0.104(3) Uani 1 1 d . . .
O6 O 0.3769(6) 0.4854(7) 0.4463(10) 0.098(3) Uani 1 1 d . A .
O7 O 0.2773(7) 0.3521(8) 0.1667(8) 0.107(3) Uani 1 1 d . A .
O8 O -0.0181(6) 0.3631(8) 0.2807(8) 0.097(3) Uani 1 1 d . A .
O9 O 0.0885(8) 0.5141(7) 0.5625(8) 0.094(3) Uani 1 1 d . A .
O10 O 0.2051(6) 0.2041(7) 0.4584(7) 0.082(2) Uani 1 1 d . A .
C9A C 0.0605(14) 0.6302(17) 0.2114(19) 0.067(8) Uani 0.512(18) 1 d P A 1
H9AA H 0.0498 0.5685 0.1695 0.080 Uiso 0.512(18) 1 calc PR A 1
H9AB H 0.0043 0.6461 0.2480 0.080 Uiso 0.512(18) 1 calc PR A 1
C10A C 0.2475(17) 0.6576(15) 0.216(3) 0.102(13) Uani 0.512(18) 1 d P A 1
H10A H 0.3078 0.6315 0.2366 0.122 Uiso 0.512(18) 1 calc PR A 1
H10B H 0.2369 0.6397 0.1472 0.122 Uiso 0.512(18) 1 calc PR A 1
C11A C 0.140(2) 0.7135(18) 0.3848(18) 0.088(11) Uani 0.512(18) 1 d P A 1
H11A H 0.1052 0.6885 0.4418 0.105 Uiso 0.512(18) 1 calc PR A 1
H11B H 0.1983 0.7436 0.4068 0.105 Uiso 0.512(18) 1 calc PR A 1
C9B C 0.1559(18) 0.6287(17) 0.160(2) 0.070(8) Uani 0.488(18) 1 d P A 2
H9BA H 0.2183 0.6380 0.1348 0.084 Uiso 0.488(18) 1 calc PR A 2
H9BB H 0.1274 0.5685 0.1268 0.084 Uiso 0.488(18) 1 calc PR A 2
C10B C 0.2393(15) 0.7083(16) 0.333(2) 0.067(9) Uani 0.488(18) 1 d P A 2
H10C H 0.2199 0.7432 0.3938 0.081 Uiso 0.488(18) 1 calc PR A 2
H10D H 0.3007 0.6783 0.3421 0.081 Uiso 0.488(18) 1 calc PR A 2
C11B C 0.0502(16) 0.6732(17) 0.317(2) 0.074(10) Uani 0.488(18) 1 d P A 2
H11C H 0.0058 0.6586 0.2652 0.089 Uiso 0.488(18) 1 calc PR A 2
H11D H 0.0241 0.6515 0.3806 0.089 Uiso 0.488(18) 1 calc PR A 2

loop_
_atom_site_aniso_label
_atom_site_aniso_U_11
_atom_site_aniso_U_22
_atom_site_aniso_U_33
_atom_site_aniso_U_23
_atom_site_aniso_U_13
_atom_site_aniso_U_12
W1 0.0545(2) 0.03007(19) 0.0379(2) 0.0015(2) -0.0004(2) 0.00209(17)
W2 0.0540(2) 0.02936(19) 0.0464(2) 0.0058(2) -0.0050(2) -0.00491(17)
P1 0.0431(12) 0.0307(14) 0.0343(14) -0.0002(11) -0.0015(10) -0.0004(10)
P2 0.0515(13) 0.0313(14) 0.0489(16) 0.0066(12) -0.0070(12) -0.0043(11)
C1 0.059(7) 0.049(6) 0.052(7) -0.002(5) -0.004(5) 0.014(5)
C2 0.067(7) 0.054(7) 0.053(7) 0.003(6) 0.010(6) -0.010(5)
C3 0.067(6) 0.050(7) 0.053(7) 0.007(6) -0.001(6) 0.011(5)
C4 0.083(8) 0.045(7) 0.053(7) 0.000(5) -0.001(6) 0.007(6)
C5 0.079(7) 0.057(8) 0.046(6) -0.018(6) -0.005(6) -0.013(6)
C6 0.152(12) 0.073(10) 0.075(10) -0.007(7) -0.056(10) -0.002(9)
C7 0.40(4) 0.100(13) 0.20(2) 0.050(16) 0.25(3) 0.076(18)
C8 0.052(6) 0.074(10) 0.23(2) 0.046(12) 0.015(9) -0.004(6)
C12 0.079(8) 0.035(6) 0.081(9) 0.015(5) -0.017(7) -0.017(5)
C13 0.082(7) 0.056(7) 0.066(9) 0.006(6) 0.017(7) -0.010(6)
C14 0.069(7) 0.035(6) 0.066(7) -0.002(5) -0.007(6) 0.000(5)
C15 0.078(8) 0.036(6) 0.067(9) 0.016(6) -0.009(6) 0.004(5)
C16 0.078(6) 0.019(5) 0.059(7) 0.009(5) -0.004(5) -0.001(5)
N1 0.33(2) 0.026(5) 0.117(11) 0.013(7) -0.151(13) -0.014(9)
N2 0.211(13) 0.101(11) 0.145(13) 0.083(10) 0.128(12) 0.085(10)
N3 0.038(5) 0.078(8) 0.285(19) 0.111(11) -0.009(7) -0.010(5)
O1 0.056(5) 0.119(8) 0.088(7) -0.027(6) -0.008(5) 0.001(5)
O2 0.126(7) 0.094(7) 0.061(6) -0.017(5) 0.045(6) -0.011(6)
O3 0.087(6) 0.101(8) 0.109(8) -0.026(6) -0.027(6) -0.013(6)
O4 0.115(6) 0.082(6) 0.059(5) -0.017(5) 0.023(6) 0.017(5)
O5 0.169(9) 0.036(5) 0.106(8) 0.024(5) -0.043(7) 0.001(6)
O6 0.068(6) 0.082(7) 0.142(10) 0.009(6) -0.040(6) -0.019(5)
O7 0.142(8) 0.086(7) 0.093(8) -0.003(6) 0.038(8) -0.011(6)
O8 0.067(5) 0.097(8) 0.126(9) -0.015(6) -0.021(5) -0.021(5)
O9 0.140(8) 0.077(7) 0.066(7) -0.015(5) 0.023(6) 0.015(6)
O10 0.113(6) 0.047(5) 0.087(6) 0.010(5) 0.001(6) 0.005(5)
C9A 0.055(13) 0.056(14) 0.089(18) 0.018(13) -0.047(13) -0.017(10)
C10A 0.076(15) 0.019(12) 0.21(4) 0.061(17) 0.036(19) 0.013(11)
C11A 0.18(3) 0.038(12) 0.046(17) -0.010(11) -0.030(16) -0.012(15)
C9B 0.12(2) 0.039(13) 0.049(13) -0.004(12) -0.012(16) 0.007(12)
C10B 0.065(14) 0.036(12) 0.10(2) 0.002(12) -0.045(14) -0.012(11)
C11B 0.077(15) 0.031(12) 0.11(2) 0.036(13) 0.030(15) 0.014(12)

loop_
_atom_type_symbol
_atom_type_description
_atom_type_scat_dispersion_real
_atom_type_scat_dispersion_imag
_atom_type_scat_source
C C 0.0033 0.0016 'International Tables Vol C Tables 4.2.6.8 and 6.1.1.4'
H H 0.0000 0.0000 'International Tables Vol C Tables 4.2.6.8 and 6.1.1.4'
N N 0.0061 0.0033 'International Tables Vol C Tables 4.2.6.8 and 6.1.1.4'
O O 0.0106 0.0060 'International Tables Vol C Tables 4.2.6.8 and 6.1.1.4'
P P 0.1023 0.0942 'International Tables Vol C Tables 4.2.6.8 and 6.1.1.4'
W W -0.8490 6.8722 'International Tables Vol C Tables 4.2.6.8 and 6.1.1.4'

loop_
_geom_angle_atom_site_label_1
_geom_angle_atom_site_label_2
_geom_angle_atom_site_label_3
_geom_angle
C3 W1 C1 89.3(4)
C3 W1 C4 86.1(4)
C1 W1 C4 174.4(4)
C3 W1 C5 86.2(4)
C1 W1 C5 89.9(4)
C4 W1 C5 86.7(4)
C3 W1 C2 176.8(5)
C1 W1 C2 92.2(4)
C4 W1 C2 92.3(4)
C5 W1 C2 90.9(5)
C3 W1 P1 94.6(3)
C1 W1 P1 90.3(3)
C4 W1 P1 93.1(3)
C5 W1 P1 179.1(3)
C2 W1 P1 88.2(3)
C16 W2 C13 92.9(5)
C16 W2 C12 88.0(4)
C13 W2 C12 87.7(5)
C16 W2 C14 91.7(4)
C13 W2 C14 92.1(5)
C12 W2 C14 179.6(4)
C16 W2 C15 89.8(4)
C13 W2 C15 176.8(5)
C12 W2 C15 90.8(5)
C14 W2 C15 89.4(4)
C16 W2 P2 177.6(3)
C13 W2 P2 89.4(3)
C12 W2 P2 91.4(3)
C14 W2 P2 88.9(3)
C15 W2 P2 87.8(3)
N3 P1 N2 99.6(8)
N3 P1 N1 97.8(8)
N2 P1 N1 98.3(9)
N3 P1 W1 119.1(3)
N2 P1 W1 118.5(4)
N1 P1 W1 119.2(4)
C11B P2 C10A 125.5(9)
C11B P2 C10B 101.8(12)
C10A P2 C10B 56.7(13)
C11B P2 C9A 50.7(12)
C10A P2 C9A 98.4(13)
C10B P2 C9A 125.5(9)
C11B P2 C11A 55.2(12)
C10A P2 C11A 104.2(13)
C10B P2 C11A 52.5(11)
C9A P2 C11A 101.5(12)
C11B P2 C9B 95.7(12)
C10A P2 C9B 51.3(13)
C10B P2 C9B 101.3(11)
C9A P2 C9B 50.1(11)
C11A P2 C9B 124.3(10)
C11B P2 W2 117.6(7)
C10A P2 W2 116.7(6)
C10B P2 W2 116.5(7)
C9A P2 W2 118.0(7)
C11A P2 W2 115.5(8)
C9B P2 W2 120.3(7)
O1 C1 W1 178.8(10)
O2 C2 W1 178.8(12)
O4 C3 W1 175.7(10)
O3 C4 W1 176.6(10)
O5 C5 W1 177.5(10)
O6 C12 W2 177.8(11)
O7 C13 W2 175.9(12)
O8 C14 W2 177.1(10)
O9 C15 W2 177.8(11)
O10 C16 W2 178.6(10)
C6 N1 C9B 108.4(14)
C6 N1 P1 134.2(9)
C9B N1 P1 112.5(11)
C6 N1 C9A 107.4(12)
C9B N1 C9A 55.8(13)
P1 N1 C9A 112.2(13)
C7 N2 C11B 98.0(15)
C7 N2 P1 133.3(12)
C11B N2 P1 111.9(13)
C7 N2 C11A 112.0(16)
C11B N2 C11A 60.8(13)
P1 N2 C11A 113.7(12)
C8 N3 P1 128.1(9)
C8 N3 C10B 118.5(12)
P1 N3 C10B 112.5(10)
C8 N3 C10A 99.6(13)
P1 N3 C10A 113.2(12)
C10B N3 C10A 60.9(14)
N1 C9A P2 102.7(11)
N3 C10A P2 99.7(14)
N2 C11A P2 100.7(13)
N1 C9B P2 104.6(15)
N3 C10B P2 101.0(12)
N2 C11B P2 102.4(13)

loop_
_geom_bond_atom_site_label_1
_geom_bond_atom_site_label_2
_geom_bond_distance
W1 C3 2.038(12)
W1 C1 2.040(11)
W1 C4 2.040(14)
W1 C5 2.048(13)
W1 C2 2.069(13)
W1 P1 2.520(2)
W2 C16 1.976(10)
W2 C13 2.021(13)
W2 C12 2.025(12)
W2 C14 2.028(11)
W2 C15 2.039(14)
W2 P2 2.469(2)
P1 N3 1.639(9)
P1 N2 1.643(11)
P1 N1 1.654(10)
P2 C11B 1.77(2)
P2 C10A 1.79(2)
P2 C10B 1.801(19)
P2 C9A 1.811(17)
P2 C11A 1.81(2)
P2 C9B 1.83(3)
C1 O1 1.108(12)
C2 O2 1.112(14)
C3 O4 1.128(13)
C4 O3 1.149(14)
C5 O5 1.149(14)
C6 N1 1.347(16)
C7 N2 1.277(18)
C8 N3 1.357(15)
C12 O6 1.127(13)
C13 O7 1.143(14)
C14 O8 1.135(12)
C15 O9 1.129(15)
C16 O10 1.132(12)
N1 C9B 1.61(2)
N1 C9A 1.68(2)
N2 C11B 1.64(3)
N2 C11A 1.64(3)
N3 C10B 1.65(3)
N3 C10A 1.70(2)
